data_1559015
loop_
_publ_author_name
'Coste, Scott C.'
'Pearson, Tyler J.'
'Altman, Alison B.'
'Klein, Ryan A.'
'Finney, Brian A.'
'Hu, Michael Y.'
'Alp, E. Ercan'
'Vlaisavljevich, Bess'
'Freedman, Danna E.'

_publ_section_title
;
 Orbital energy mismatch engenders high-spin ground states in
 heterobimetallic complexes
;
_journal_name_full 'Chemical Science'
_journal_paper_doi 10.1039/D0SC03777J
_journal_year 2020
_chemical_formula_moiety 'C48 H43 B1 Mn1 N6 Sn1'
_chemical_formula_sum 'C54 H49 B Mn N6 Sn'
_chemical_formula_weight 966.43
_chemical_name_systematic 'hydrotris(3-phenyl-5-methylpyrazolyl)borate manganese triphenylstannide'
_chemical_properties_physical Moisture-sensitive
_space_group_crystal_system trigonal
_space_group_IT_number 148
_space_group_name_Hall '-R 3'
_space_group_name_H-M_alt 'R -3 :H'
_atom_sites_solution_hydrogens geom
_atom_sites_solution_primary dual
_audit_creation_date 2019-03-08
_audit_creation_method
;
Olex2 1.2
(compiled 2018.05.29 svn.r3508 for OlexSys, GUI svn.r5506)
;
_audit_update_record
;
2020-07-09 deposited with the CCDC.	2020-09-08 downloaded from the CCDC.
;
_cell_angle_alpha 90
_cell_angle_beta 90
_cell_angle_gamma 120
_cell_formula_units_Z 6
_cell_length_a 12.3824(6)
_cell_length_b 12.3824(6)
_cell_length_c 49.104(2)
_cell_measurement_reflns_used 9240
_cell_measurement_temperature 100.0
_cell_measurement_theta_max 29.520
_cell_measurement_theta_min 2.522
_cell_volume 6520.1(5)
_computing_cell_refinement 'SAINT V8.38A (?, 2016)'
_computing_data_reduction 'SAINT V8.38A (?, 2016)'
_computing_molecular_graphics 'Olex2 (Dolomanov et al., 2009)'
_computing_publication_material 'Olex2 (Dolomanov et al., 2009)'
_computing_structure_refinement 'XL (Sheldrick, 2008)'
_computing_structure_solution 'XT (Sheldrick, 2015)'
_diffrn_ambient_temperature 100.0
_diffrn_measured_fraction_theta_full 1.000
_diffrn_measured_fraction_theta_max 0.999
_diffrn_measurement_device_type 'Bruker APEX-II CCD'
_diffrn_measurement_method '\f and \w scans'
_diffrn_radiation_type MoK\a
_diffrn_radiation_wavelength 0.71073
_diffrn_reflns_av_R_equivalents 0.0425
_diffrn_reflns_av_unetI/netI 0.0190
_diffrn_reflns_Laue_measured_fraction_full 1.000
_diffrn_reflns_Laue_measured_fraction_max 0.999
_diffrn_reflns_limit_h_max 17
_diffrn_reflns_limit_h_min -17
_diffrn_reflns_limit_k_max 16
_diffrn_reflns_limit_k_min -17
_diffrn_reflns_limit_l_max 69
_diffrn_reflns_limit_l_min -69
_diffrn_reflns_number 55305
_diffrn_reflns_point_group_measured_fraction_full 1.000
_diffrn_reflns_point_group_measured_fraction_max 0.999
_diffrn_reflns_theta_full 25.242
_diffrn_reflns_theta_max 30.057
_diffrn_reflns_theta_min 1.944
_diffrn_standards_number 0
_exptl_absorpt_coefficient_mu 0.912
_exptl_absorpt_correction_T_max 0.9927
_exptl_absorpt_correction_T_min 0.7230
_exptl_absorpt_correction_type multi-scan
_exptl_absorpt_process_details
;
SADABS-2016/2 (Bruker,2016/2) was used for absorption correction.
wR2(int) was 0.0593 before and 0.0505 after correction.
The Ratio of minimum to maximum transmission is 0.7283.
The \l/2 correction factor is Not present.
;
_exptl_crystal_colour 'clear colourless'
_exptl_crystal_colour_lustre clear
_exptl_crystal_colour_primary colourless
_exptl_crystal_density_diffrn 1.477
_exptl_crystal_description hexagonal
_exptl_crystal_F_000 2970
_exptl_crystal_preparation 'Prepared from the reaction of KSnPh3 with TpMnCl.,Magnetic properties,Luminescent'
_exptl_crystal_recrystallization_method 'Crystallized from a benzene/heaxane layering.'
_exptl_crystal_size_max 0.456
_exptl_crystal_size_mid 0.419
_exptl_crystal_size_min 0.11
_refine_diff_density_max 5.014
_refine_diff_density_min -1.625
_refine_diff_density_rms 0.119
_refine_ls_extinction_method none
_refine_ls_goodness_of_fit_ref 1.048
_refine_ls_hydrogen_treatment constr
_refine_ls_matrix_type full
_refine_ls_number_parameters 173
_refine_ls_number_reflns 4263
_refine_ls_number_restraints 0
_refine_ls_restrained_S_all 1.048
_refine_ls_R_factor_all 0.0653
_refine_ls_R_factor_gt 0.0533
_refine_ls_shift/su_max 0.001
_refine_ls_shift/su_mean 0.000
_refine_ls_structure_factor_coef Fsqd
_refine_ls_weighting_details 'w=1/[\s^2^(Fo^2^)+(0.0913P)^2^+44.9508P] where P=(Fo^2^+2Fc^2^)/3'
_refine_ls_weighting_scheme calc
_refine_ls_wR_factor_gt 0.1490
_refine_ls_wR_factor_ref 0.1647
_reflns_Friedel_coverage 0.000
_reflns_number_gt 3598
_reflns_number_total 4263
_reflns_threshold_expression 'I > 2\s(I)'
_cod_data_source_file d0sc03777j2.cif
_cod_data_source_block mo_scc115_0m
_cod_original_cell_volume 6520.2(7)
_cod_original_sg_symbol_H-M 'R -3'
_cod_database_code 1559015
_shelx_shelxl_version_number 2016/6
_shelx_space_group_comment
;
The symmetry employed for this shelxl refinement is uniquely defined
by the following loop, which should always be used as a source of
symmetry information in preference to the above space-group names.
They are only intended as comments.
;
_shelx_estimated_absorpt_t_max 0.906
_shelx_estimated_absorpt_t_min 0.681
_olex2_refinement_description
;
1. Fixed Uiso
 At 1.2 times of:
  All B(H) groups, All C(H) groups
 At 1.5 times of:
  All C(H,H,H) groups
2.a Ternary CH refined with riding coordinates:
 B1(H1)
2.b Aromatic/amide H refined with riding coordinates:
 C6(H6), C7(H7), C13(H13), C8(H8), C16(H16), C12(H12), C14(H14), C3(H3),
 C15(H15), C9(H9), C10(H10)
2.c Idealised Me refined as rotating group:
 C1(H1A,H1B,H1C)
;
_olex2_exptl_crystal_mounting_method 'Mounted on a MicroMount rod with Paratone-N oil'
_olex2_submission_special_instructions 'No special instructions were received'

loop_
_space_group_symop_operation_xyz
'x, y, z'
'-y, x-y, z'
'-x+y, -x, z'
'x+2/3, y+1/3, z+1/3'
'-y+2/3, x-y+1/3, z+1/3'
'-x+y+2/3, -x+1/3, z+1/3'
'x+1/3, y+2/3, z+2/3'
'-y+1/3, x-y+2/3, z+2/3'
'-x+y+1/3, -x+2/3, z+2/3'
'-x, -y, -z'
'y, -x+y, -z'
'x-y, x, -z'
'-x+2/3, -y+1/3, -z+1/3'
'y+2/3, -x+y+1/3, -z+1/3'
'x-y+2/3, x+1/3, -z+1/3'
'-x+1/3, -y+2/3, -z+2/3'
'y+1/3, -x+y+2/3, -z+2/3'
'x-y+1/3, x+2/3, -z+2/3'

loop_
_atom_site_label
_atom_site_type_symbol
_atom_site_fract_x
_atom_site_fract_y
_atom_site_fract_z
_atom_site_U_iso_or_equiv
_atom_site_adp_type
_atom_site_occupancy
_atom_site_site_symmetry_order
_atom_site_calc_flag
_atom_site_refinement_flags_posn
_atom_site_refinement_flags_adp
_atom_site_refinement_flags_occupancy
_atom_site_disorder_assembly
_atom_site_disorder_group
Sn1 Sn 0.333333 0.666667 0.44135(2) 0.03032(14) Uani 1 3 d S T P . .
Mn1 Mn 0.333333 0.666667 0.38518(2) 0.02385(18) Uani 1 3 d S T P . .
N2 N 0.3432(2) 0.5545(2) 0.33259(4) 0.0194(4) Uani 1 1 d . . . . .
N1 N 0.3734(2) 0.5497(2) 0.35940(4) 0.0199(4) Uani 1 1 d . . . . .
C6 C 0.4834(3) 0.4940(3) 0.40756(6) 0.0275(6) Uani 1 1 d . . . . .
H6 H 0.514409 0.580156 0.404299 0.033 Uiso 1 1 calc R . . . .
C5 C 0.4072(3) 0.4064(3) 0.38829(6) 0.0307(6) Uani 1 1 d . . . . .
C7 C 0.5143(3) 0.4561(3) 0.43158(6) 0.0314(6) Uani 1 1 d . . . . .
H7 H 0.567272 0.516643 0.444492 0.038 Uiso 1 1 calc R . . . .
C13 C 0.7389(4) 0.8274(4) 0.45469(7) 0.0395(8) Uani 1 1 d . . . . .
H13 H 0.811379 0.884430 0.444882 0.047 Uiso 1 1 calc R . . . .
C2 C 0.3249(3) 0.4517(3) 0.31922(6) 0.0315(7) Uani 1 1 d . . . . .
C11 C 0.5132(3) 0.7187(3) 0.45963(6) 0.0314(6) Uani 1 1 d . . . . .
B1 B 0.333333 0.666667 0.32199(10) 0.0178(8) Uani 1 3 d S T P . .
H1 H 0.333334 0.666664 0.301623 0.021 Uiso 1 3 calc RS T P . .
C8 C 0.4684(4) 0.3309(4) 0.43676(7) 0.0395(8) Uani 1 1 d . . . . .
H8 H 0.490001 0.305574 0.453160 0.047 Uiso 1 1 calc R . . . .
C4 C 0.3757(3) 0.4433(3) 0.36223(6) 0.0295(6) Uani 1 1 d . . . . .
C16 C 0.5266(4) 0.6626(4) 0.48342(7) 0.0417(8) Uani 1 1 d . . . . .
H16 H 0.454904 0.607174 0.493635 0.050 Uiso 1 1 calc R . . . .
C1 C 0.2877(4) 0.4264(3) 0.28991(7) 0.0423(9) Uani 1 1 d . . . . .
H1A H 0.197460 0.391962 0.288291 0.063 Uiso 1 1 calc GR . . . .
H1B H 0.310037 0.366369 0.282686 0.063 Uiso 1 1 calc GR . . . .
H1C H 0.331299 0.504314 0.279537 0.063 Uiso 1 1 calc GR . . . .
C12 C 0.6219(3) 0.8026(3) 0.44597(6) 0.0322(6) Uani 1 1 d . . . . .
H12 H 0.615777 0.844012 0.430264 0.039 Uiso 1 1 calc R . . . .
C14 C 0.7495(4) 0.7683(4) 0.47789(8) 0.0463(10) Uani 1 1 d . . . . .
H14 H 0.828955 0.783682 0.483827 0.056 Uiso 1 1 calc R . . . .
C3 C 0.3455(5) 0.3785(3) 0.33752(7) 0.0461(10) Uani 1 1 d . . . . .
H3 H 0.340199 0.300594 0.333987 0.055 Uiso 1 1 calc R . . . .
C15 C 0.6440(5) 0.6879(4) 0.49204(7) 0.0486(10) Uani 1 1 d . . . . .
H15 H 0.651162 0.648691 0.508026 0.058 Uiso 1 1 calc R . . . .
C9 C 0.3911(5) 0.2427(4) 0.41807(9) 0.0540(12) Uani 1 1 d . . . . .
H9 H 0.358440 0.156602 0.421791 0.065 Uiso 1 1 calc R . . . .
C10 C 0.3607(5) 0.2793(3) 0.39380(8) 0.0522(12) Uani 1 1 d . . . . .
H10 H 0.308272 0.218178 0.380922 0.063 Uiso 1 1 calc R . . . .

loop_
_atom_site_aniso_label
_atom_site_aniso_U_11
_atom_site_aniso_U_22
_atom_site_aniso_U_33
_atom_site_aniso_U_23
_atom_site_aniso_U_13
_atom_site_aniso_U_12
Sn1 0.03703(17) 0.03703(17) 0.01691(19) 0.000 0.000 0.01852(8)
Mn1 0.0289(2) 0.0289(2) 0.0138(3) 0.000 0.000 0.01443(12)
N2 0.0258(10) 0.0235(10) 0.0100(9) -0.0009(7) -0.0027(7) 0.0130(9)
N1 0.0254(10) 0.0250(10) 0.0105(9) 0.0006(7) -0.0019(7) 0.0134(9)
C6 0.0298(14) 0.0303(14) 0.0183(12) 0.0028(10) -0.0016(10) 0.0120(12)
C5 0.0469(18) 0.0266(14) 0.0219(13) -0.0015(10) -0.0099(12) 0.0210(13)
C7 0.0295(14) 0.0420(17) 0.0214(13) 0.0020(12) -0.0047(11) 0.0168(13)
C13 0.0425(18) 0.059(2) 0.0277(15) -0.0109(15) -0.0052(13) 0.0338(18)
C2 0.0500(18) 0.0249(13) 0.0202(13) -0.0069(10) -0.0135(12) 0.0193(13)
C11 0.0446(17) 0.0391(16) 0.0163(12) -0.0047(11) -0.0044(11) 0.0253(14)
B1 0.0206(13) 0.0206(13) 0.0123(19) 0.000 0.000 0.0103(6)
C8 0.053(2) 0.049(2) 0.0248(15) 0.0055(14) -0.0107(14) 0.0315(18)
C4 0.0445(17) 0.0244(13) 0.0203(13) -0.0011(10) -0.0097(12) 0.0177(12)
C16 0.060(2) 0.0457(19) 0.0184(14) -0.0016(13) -0.0071(14) 0.0254(18)
C1 0.074(3) 0.0320(16) 0.0230(14) -0.0129(12) -0.0218(16) 0.0283(17)
C12 0.0403(17) 0.0469(18) 0.0198(13) -0.0035(12) -0.0022(11) 0.0297(15)
C14 0.059(2) 0.067(3) 0.0338(18) -0.0218(17) -0.0243(17) 0.047(2)
C3 0.092(3) 0.0285(15) 0.0252(15) -0.0092(12) -0.0234(18) 0.0353(19)
C15 0.080(3) 0.058(2) 0.0228(15) -0.0100(15) -0.0220(18) 0.046(2)
C9 0.090(3) 0.0394(19) 0.038(2) 0.0018(16) -0.025(2) 0.037(2)
C10 0.090(3) 0.0291(16) 0.0382(19) -0.0047(14) -0.033(2) 0.031(2)

loop_
_atom_type_symbol
_atom_type_description
_atom_type_scat_dispersion_real
_atom_type_scat_dispersion_imag
_atom_type_scat_source
C C 0.0033 0.0016 'International Tables Vol C Tables 4.2.6.8 and 6.1.1.4'
H H 0.0000 0.0000 'International Tables Vol C Tables 4.2.6.8 and 6.1.1.4'
B B 0.0013 0.0007 'International Tables Vol C Tables 4.2.6.8 and 6.1.1.4'
Mn Mn 0.3368 0.7283 'International Tables Vol C Tables 4.2.6.8 and 6.1.1.4'
N N 0.0061 0.0033 'International Tables Vol C Tables 4.2.6.8 and 6.1.1.4'
Sn Sn -0.6537 1.4246 'International Tables Vol C Tables 4.2.6.8 and 6.1.1.4'

loop_
_citation_id
_citation_doi
_citation_year
1 10.1039/D0SC03777J 2020

loop_
_geom_angle_atom_site_label_1
_geom_angle_atom_site_label_2
_geom_angle_atom_site_label_3
_geom_angle
_geom_angle_site_symmetry_1
_geom_angle_site_symmetry_3
_geom_angle_publ_flag
C11 Sn1 Mn1 114.33(8) 3_565 . ?
C11 Sn1 Mn1 114.33(8) . . ?
C11 Sn1 Mn1 114.33(8) 2_665 . ?
C11 Sn1 C11 104.21(10) 3_565 . ?
C11 Sn1 C11 104.21(10) 2_665 . ?
C11 Sn1 C11 104.21(10) 2_665 3_565 ?
N1 Mn1 Sn1 125.89(6) . . ?
N1 Mn1 Sn1 125.89(6) 2_665 . ?
N1 Mn1 Sn1 125.89(6) 3_565 . ?
N1 Mn1 N1 89.12(8) 3_565 . ?
N1 Mn1 N1 89.12(8) 3_565 2_665 ?
N1 Mn1 N1 89.12(8) . 2_665 ?
N1 N2 B1 120.4(2) . . ?
C2 N2 N1 110.3(2) . . ?
C2 N2 B1 129.3(3) . . ?
N2 N1 Mn1 111.88(16) . . ?
C4 N1 Mn1 136.4(2) . . ?
C4 N1 N2 106.3(2) . . ?
C5 C6 H6 119.8 . . ?
C7 C6 H6 119.8 . . ?
C7 C6 C5 120.4(3) . . ?
C6 C5 C4 121.9(3) . . ?
C6 C5 C10 118.7(3) . . ?
C10 C5 C4 119.3(3) . . ?
C6 C7 H7 119.8 . . ?
C8 C7 C6 120.4(3) . . ?
C8 C7 H7 119.8 . . ?
C12 C13 H13 120.1 . . ?
C12 C13 C14 119.8(4) . . ?
C14 C13 H13 120.1 . . ?
N2 C2 C1 123.8(3) . . ?
N2 C2 C3 107.6(3) . . ?
C3 C2 C1 128.6(3) . . ?
C16 C11 Sn1 123.4(3) . . ?
C12 C11 Sn1 119.0(2) . . ?
C12 C11 C16 117.3(3) . . ?
N2 B1 N2 109.25(19) 3_565 2_665 ?
N2 B1 N2 109.24(19) 3_565 . ?
N2 B1 N2 109.24(19) 2_665 . ?
N2 B1 H1 109.7 3_565 . ?
N2 B1 H1 109.7 2_665 . ?
N2 B1 H1 109.7 . . ?
C7 C8 H8 120.0 . . ?
C9 C8 C7 119.9(3) . . ?
C9 C8 H8 120.0 . . ?
N1 C4 C5 122.3(3) . . ?
N1 C4 C3 110.1(3) . . ?
C3 C4 C5 127.7(3) . . ?
C11 C16 H16 119.7 . . ?
C15 C16 C11 120.6(4) . . ?
C15 C16 H16 119.7 . . ?
C2 C1 H1A 109.5 . . ?
C2 C1 H1B 109.5 . . ?
C2 C1 H1C 109.5 . . ?
H1A C1 H1B 109.5 . . ?
H1A C1 H1C 109.5 . . ?
H1B C1 H1C 109.5 . . ?
C13 C12 C11 121.9(3) . . ?
C13 C12 H12 119.1 . . ?
C11 C12 H12 119.1 . . ?
C13 C14 H14 120.3 . . ?
C15 C14 C13 119.3(4) . . ?
C15 C14 H14 120.3 . . ?
C2 C3 C4 105.7(3) . . ?
C2 C3 H3 127.1 . . ?
C4 C3 H3 127.1 . . ?
C16 C15 H15 119.4 . . ?
C14 C15 C16 121.2(3) . . ?
C14 C15 H15 119.4 . . ?
C8 C9 H9 119.8 . . ?
C8 C9 C10 120.3(4) . . ?
C10 C9 H9 119.8 . . ?
C5 C10 H10 119.9 . . ?
C9 C10 C5 120.2(3) . . ?
C9 C10 H10 119.9 . . ?

loop_
_geom_bond_atom_site_label_1
_geom_bond_atom_site_label_2
_geom_bond_distance
_geom_bond_site_symmetry_2
_geom_bond_publ_flag
Sn1 Mn1 2.7580(8) . ?
Sn1 C11 2.179(3) 2_665 ?
Sn1 C11 2.179(3) 3_565 ?
Sn1 C11 2.179(3) . ?
Mn1 N1 2.160(2) . ?
Mn1 N1 2.160(2) 2_665 ?
Mn1 N1 2.160(2) 3_565 ?
N2 N1 1.378(3) . ?
N2 C2 1.346(4) . ?
N2 B1 1.544(3) . ?
N1 C4 1.339(4) . ?
C6 H6 0.9500 . ?
C6 C5 1.392(4) . ?
C6 C7 1.392(4) . ?
C5 C4 1.476(4) . ?
C5 C10 1.405(5) . ?
C7 H7 0.9500 . ?
C7 C8 1.382(5) . ?
C13 H13 0.9500 . ?
C13 C12 1.390(5) . ?
C13 C14 1.395(6) . ?
C2 C1 1.496(4) . ?
C2 C3 1.388(4) . ?
C11 C16 1.410(4) . ?
C11 C12 1.393(5) . ?
B1 H1 1.0000 . ?
C8 H8 0.9500 . ?
C8 C9 1.381(6) . ?
C4 C3 1.398(4) . ?
C16 H16 0.9500 . ?
C16 C15 1.391(6) . ?
C1 H1A 0.9800 . ?
C1 H1B 0.9800 . ?
C1 H1C 0.9800 . ?
C12 H12 0.9500 . ?
C14 H14 0.9500 . ?
C14 C15 1.371(7) . ?
C3 H3 0.9500 . ?
C15 H15 0.9500 . ?
C9 H9 0.9500 . ?
C9 C10 1.392(5) . ?
C10 H10 0.9500 . ?

loop_
_smtbx_masks_void_nr
_smtbx_masks_void_average_x
_smtbx_masks_void_average_y
_smtbx_masks_void_average_z
_smtbx_masks_void_volume
_smtbx_masks_void_count_electrons
_smtbx_masks_void_content
1 0.000 0.000 0.000 140.8 20.5 ?
2 0.000 0.000 0.146 7.2 0.0 ?
3 0.000 0.000 0.500 45.0 6.2 ?
4 0.000 0.000 0.854 7.2 0.0 ?
5 0.333 0.667 0.667 140.8 20.5 ?
6 0.333 0.667 0.167 45.0 6.2 ?
7 0.333 0.667 0.521 7.2 0.0 ?
8 0.333 0.667 0.812 7.2 0.0 ?
9 0.667 0.333 0.333 140.8 20.5 ?
10 0.667 0.333 0.833 45.0 6.2 ?
11 0.667 0.333 0.188 7.2 0.0 ?
12 0.667 0.333 0.479 7.2 0.0 ?
